data_7712103
loop_
_publ_author_name
'Hruzd, Mariia'
'Kahlal, Samia'
'le Poul, Nicolas'
'Wojcik, Laurianne'
'Cordier, Marie'
'Saillard, Jean-Yves'
'Rodr&#xed;guez-L&#xf3;pez, Juli&#xe1;n'
'Robin-le Guen, Fran&#xe7;oise'
'Gauthier, S&#xe9;bastien'
'Achelle, Sylvain'

_publ_section_title
;
 Phosphorescent cyclometalated platinum(II) complexes with phenyldiazine
 N^C ligands.
;
_journal_issue 7
_journal_name_full 'Dalton transactions (Cambridge, England : 2003)'
_journal_page_first 1927
_journal_page_last 1938
_journal_paper_doi 10.1039/d2dt03690h
_journal_volume 52
_journal_year 2023
_chemical_compound_source 'synthesis as described'
_chemical_formula_moiety 'C29 H23 Cl N4 O Pt'
_chemical_formula_sum 'C29 H23 Cl N4 O Pt'
_chemical_formula_weight 674.05
_space_group_crystal_system monoclinic
_space_group_IT_number 14
_space_group_name_Hall '-P 2yn'
_space_group_name_H-M_alt 'P 1 21/n 1'
_atom_sites_solution_hydrogens geom
_audit_update_record
;
2022-10-06 deposited with the CCDC.	2023-01-12 downloaded from the CCDC.
;
_cell_angle_alpha 90
_cell_angle_beta 94.2180(10)
_cell_angle_gamma 90
_cell_formula_units_Z 4
_cell_length_a 12.4061(3)
_cell_length_b 7.9544(2)
_cell_length_c 25.2752(5)
_cell_measurement_reflns_used 9909
_cell_measurement_temperature 150
_cell_measurement_theta_max 27.4767
_cell_measurement_theta_min 3.0283
_cell_measurement_wavelength 0.710730
_cell_volume 2487.48(10)
_computing_cell_refinement 'APEX3 (Bruker, 2015)'
_computing_data_collection 'SAINT (Bruker, 2014)'
_computing_data_reduction 'SAINT (Bruker, 2014)'
_computing_molecular_graphics 'SXGRAPH (Farrugia, 1999), Mercury (CSD, 2016)'
_computing_publication_material 'CRYSCALC (T. Roisnel, local program, 2018)'
_computing_structure_refinement 'SHELXL-2018_3 (Sheldrick, 2018)'
_computing_structure_solution 'SHELXT (G. Sheldrick, 2015)'
_diffrn_ambient_temperature 150
_diffrn_detector CMOS-PHOTON70
_diffrn_measured_fraction_theta_full 0.997
_diffrn_measured_fraction_theta_max 0.997
_diffrn_measurement_device_type 'D8 VENTURE Bruker AXS'
_diffrn_measurement_method 'rotation images'
_diffrn_radiation_monochromator 'multilayer monochromator'
_diffrn_radiation_probe x-ray
_diffrn_radiation_source 'Incoatec microfocus sealed tube'
_diffrn_radiation_type MoK\a
_diffrn_radiation_wavelength 0.71073
_diffrn_reflns_av_R_equivalents 0.0421
_diffrn_reflns_av_unetI/netI 0.0413
_diffrn_reflns_limit_h_max 15
_diffrn_reflns_limit_h_min -16
_diffrn_reflns_limit_k_max 10
_diffrn_reflns_limit_k_min -9
_diffrn_reflns_limit_l_max 32
_diffrn_reflns_limit_l_min -32
_diffrn_reflns_number 19769
_diffrn_reflns_theta_full 25.242
_diffrn_reflns_theta_max 27.477
_diffrn_reflns_theta_min 2.685
_exptl_absorpt_coefficient_mu 5.779
_exptl_absorpt_correction_T_max 0.315
_exptl_absorpt_correction_T_min 0.191
_exptl_absorpt_correction_type multi-scan
_exptl_absorpt_process_details
;
  [Sheldrick, G.M. (2014). SADABS Bruker AXS Inc., Madison, Wisconsin, USA]
;
_exptl_crystal_colour yellow
_exptl_crystal_density_diffrn 1.800
_exptl_crystal_description stick
_exptl_crystal_F_000 1312
_exptl_crystal_size_max 0.340
_exptl_crystal_size_mid 0.220
_exptl_crystal_size_min 0.200
_refine_diff_density_max 1.808
_refine_diff_density_min -1.323
_refine_diff_density_rms 0.209
_refine_ls_extinction_method none
_refine_ls_goodness_of_fit_ref 1.061
_refine_ls_hydrogen_treatment constr
_refine_ls_matrix_type full
_refine_ls_number_parameters 322
_refine_ls_number_reflns 5683
_refine_ls_number_restraints 15
_refine_ls_restrained_S_all 1.127
_refine_ls_R_factor_all 0.0344
_refine_ls_R_factor_gt 0.0281
_refine_ls_shift/su_max 0.001
_refine_ls_shift/su_mean 0.000
_refine_ls_structure_factor_coef Fsqd
_refine_ls_weighting_details 'w=1/[\s^2^(Fo^2^)+(0.0267P)^2^+3.4663P] where P=(Fo^2^+2Fc^2^)/3'
_refine_ls_weighting_scheme calc
_refine_ls_wR_factor_gt 0.0644
_refine_ls_wR_factor_ref 0.0660
_reflns_Friedel_coverage 0.000
_reflns_number_gt 4968
_reflns_number_total 5683
_reflns_threshold_expression >2sigma(I)
_cod_data_source_file d2dt03690h2.cif
_cod_data_source_block HM269D8
_cod_depositor_comments 'Adding full bibliography for 7712102--7712104.cif.'
_cod_original_sg_symbol_H-M 'P 21/n'
_cod_database_code 7712103

loop_
_space_group_symop_operation_xyz
'x, y, z'
'-x+1/2, y+1/2, -z+1/2'
'-x, -y, -z'
'x-1/2, -y-1/2, z-1/2'

loop_
_atom_site_label
_atom_site_type_symbol
_atom_site_fract_x
_atom_site_fract_y
_atom_site_fract_z
_atom_site_U_iso_or_equiv
_atom_site_adp_type
_atom_site_occupancy
_atom_site_site_symmetry_order
_atom_site_calc_flag
_atom_site_refinement_flags_posn
_atom_site_refinement_flags_adp
_atom_site_refinement_flags_occupancy
_atom_site_disorder_assembly
_atom_site_disorder_group
Pt1 Pt 0.17547(2) 0.64759(2) 0.14724(2) 0.01596(5) Uani 1 1 d . . . . .
Cl1 Cl 0.12875(8) 0.53468(12) 0.23003(3) 0.0246(2) Uani 1 1 d . . . . .
N1 N 0.2697(2) 0.4538(4) 0.12778(11) 0.0183(6) Uani 1 1 d . . . . .
N2 N 0.3699(3) 0.3454(4) 0.05875(13) 0.0278(8) Uani 1 1 d . . . . .
N3 N 0.3178(3) 0.8415(4) -0.07535(12) 0.0225(7) Uani 1 1 d . . . . .
N4 N 0.0802(2) 0.8442(4) 0.16160(12) 0.0186(6) Uani 1 1 d . . . . .
C1 C 0.2914(3) 0.3141(5) 0.15649(16) 0.0246(8) Uani 1 1 d . . . . .
H1 H 0.264470 0.303584 0.190572 0.030 Uiso 1 1 calc R U . . .
C2 C 0.3515(3) 0.1872(6) 0.13741(17) 0.0309(10) Uani 1 1 d . . . . .
H2 H 0.366920 0.088157 0.157571 0.037 Uiso 1 1 calc R U . . .
C3 C 0.3887(3) 0.2076(6) 0.08816(16) 0.0304(10) Uani 1 1 d . . . . .
H3 H 0.429803 0.119489 0.074233 0.036 Uiso 1 1 calc R U . . .
C4 C 0.3104(3) 0.4659(5) 0.07916(14) 0.0208(8) Uani 1 1 d . . . . .
C5 C 0.2821(3) 0.6200(5) 0.05077(14) 0.0194(8) Uani 1 1 d . . . . .
C6 C 0.3183(3) 0.6561(5) 0.00114(15) 0.0223(8) Uani 1 1 d . . . . .
H6 H 0.364071 0.579964 -0.015533 0.027 Uiso 1 1 calc R U . . .
C7 C 0.2860(3) 0.8056(5) -0.02340(14) 0.0220(8) Uani 1 1 d . . . . .
C8 C 0.2214(3) 0.9190(5) 0.00180(15) 0.0254(8) Uani 1 1 d . . . . .
H8 H 0.200056 1.021548 -0.015186 0.031 Uiso 1 1 calc R U . . .
C9 C 0.1880(3) 0.8822(5) 0.05188(15) 0.0237(8) Uani 1 1 d . . . . .
H9 H 0.145298 0.961486 0.069133 0.028 Uiso 1 1 calc R U . . .
C10 C 0.2162(3) 0.7305(5) 0.07725(14) 0.0181(7) Uani 1 1 d . . . . .
C11 C 0.3048(3) 0.7321(5) -0.11869(14) 0.0221(8) Uani 1 1 d . . . . .
C12 C 0.2545(3) 0.5762(5) -0.12263(15) 0.0267(8) Uani 1 1 d . . . . .
H12 H 0.224970 0.525712 -0.092860 0.032 Uiso 1 1 calc R U . . .
C13 C 0.2490(4) 0.4973(5) -0.17141(16) 0.0316(9) Uani 1 1 d . . . . .
H13 H 0.214452 0.390978 -0.175271 0.038 Uiso 1 1 calc R U . . .
C14 C 0.2931(4) 0.5706(6) -0.21531(16) 0.0327(10) Uani 1 1 d . . . . .
H14 H 0.288224 0.513412 -0.248401 0.039 Uiso 1 1 calc R U . . .
C15 C 0.3435(3) 0.7247(6) -0.21103(15) 0.0281(9) Uani 1 1 d . . . . .
H15 H 0.375275 0.772189 -0.240666 0.034 Uiso 1 1 calc R U . . .
C16 C 0.3476(3) 0.8104(5) -0.16278(14) 0.0207(8) Uani 1 1 d . . . . .
C17 C 0.3874(3) 0.9735(5) -0.14564(14) 0.0214(8) Uani 1 1 d . . . . .
C18 C 0.4391(3) 1.1037(5) -0.17064(16) 0.0269(9) Uani 1 1 d . . . . .
H18 H 0.452916 1.095578 -0.207020 0.032 Uiso 1 1 calc R U . . .
C19 C 0.4698(3) 1.2450(6) -0.14147(17) 0.0315(9) Uani 1 1 d . . . . .
H19 H 0.505521 1.334254 -0.158018 0.038 Uiso 1 1 calc R U . . .
C20 C 0.4493(3) 1.2584(6) -0.08822(17) 0.0300(9) Uani 1 1 d . . . . .
H20 H 0.471300 1.357173 -0.069214 0.036 Uiso 1 1 calc R U . . .
C21 C 0.3980(3) 1.1325(5) -0.06233(16) 0.0260(9) Uani 1 1 d . . . . .
H21 H 0.384211 1.142782 -0.025997 0.031 Uiso 1 1 calc R U . . .
C22 C 0.3671(3) 0.9892(5) -0.09146(14) 0.0207(8) Uani 1 1 d . . . . .
C23 C 0.1144(3) 0.9637(5) 0.19653(15) 0.0246(8) Uani 1 1 d . . . . .
H23 H 0.185435 0.956061 0.213132 0.029 Uiso 1 1 calc R U . . .
C24 C 0.0496(4) 1.0977(5) 0.20918(18) 0.0331(10) Uani 1 1 d . . . . .
H24 H 0.075564 1.179789 0.234285 0.040 Uiso 1 1 calc R U . . .
C25 C -0.0530(4) 1.1097(6) 0.1847(2) 0.0371(11) Uani 1 1 d . . . . .
H25 H -0.098798 1.201288 0.192040 0.045 Uiso 1 1 calc R U . . .
C26 C -0.0879(4) 0.9852(6) 0.1492(2) 0.0388(11) Uani 1 1 d . . . . .
H26 H -0.158879 0.989309 0.132299 0.047 Uiso 1 1 calc R U . . .
C27 C -0.0203(3) 0.8571(5) 0.13847(17) 0.0285(9) Uani 1 1 d . . . . .
H27 H -0.045194 0.773449 0.113670 0.034 Uiso 1 1 calc R U . . .
O1 O -0.0122(4) 1.5090(5) 0.01333(18) 0.0489(10) Uani 0.5 1 d D . P A -1
O2 O 0.0977(5) 1.3119(6) -0.0102(2) 0.0489(10) Uani 0.5 1 d D . P A -1
C28 C 0.0415(4) 1.3591(5) 0.02329(18) 0.0489(10) Uani 0.5 1 d D . P A -1
C29 C 0.0127(7) 1.2942(9) 0.0762(2) 0.0489(10) Uani 0.5 1 d D . P A -1
H29A H 0.013156 1.170990 0.075777 0.073 Uiso 0.5 1 calc R U P A -1
H29B H -0.059502 1.334269 0.083324 0.073 Uiso 0.5 1 calc R U P A -1
H29C H 0.065599 1.334887 0.103927 0.073 Uiso 0.5 1 calc R U P A -1
C30 C 0.0108(5) 1.5858(6) -0.03885(19) 0.0489(10) Uani 0.5 1 d D . P A -1
H30A H -0.012338 1.510637 -0.068784 0.059 Uiso 0.5 1 calc R U P A -1
H30B H 0.088666 1.611522 -0.040164 0.059 Uiso 0.5 1 calc R U P A -1
C31 C -0.0557(6) 1.7434(6) -0.0399(3) 0.0489(10) Uani 0.5 1 d D . P A -1
H31A H -0.114799 1.729955 -0.016586 0.073 Uiso 0.5 1 calc R U P A -1
H31B H -0.085590 1.765064 -0.076214 0.073 Uiso 0.5 1 calc R U P A -1
H31C H -0.010003 1.838179 -0.027546 0.073 Uiso 0.5 1 calc R U P A -1

loop_
_atom_site_aniso_label
_atom_site_aniso_U_11
_atom_site_aniso_U_22
_atom_site_aniso_U_33
_atom_site_aniso_U_23
_atom_site_aniso_U_13
_atom_site_aniso_U_12
Pt1 0.01610(8) 0.02101(8) 0.01108(8) -0.00168(5) 0.00311(5) 0.00304(5)
Cl1 0.0308(5) 0.0274(5) 0.0169(4) 0.0019(4) 0.0097(4) 0.0052(4)
N1 0.0171(14) 0.0236(16) 0.0140(14) -0.0002(13) 0.0009(11) 0.0057(13)
N2 0.0283(18) 0.039(2) 0.0160(16) -0.0023(14) 0.0008(13) 0.0175(15)
N3 0.0296(17) 0.0289(18) 0.0094(14) 0.0004(13) 0.0040(12) 0.0032(14)
N4 0.0181(15) 0.0225(16) 0.0157(15) 0.0000(12) 0.0049(12) 0.0013(12)
C1 0.027(2) 0.028(2) 0.0189(19) 0.0015(15) 0.0032(16) 0.0094(16)
C2 0.035(2) 0.034(2) 0.024(2) 0.0030(17) 0.0022(18) 0.0170(19)
C3 0.031(2) 0.037(2) 0.023(2) -0.0019(18) 0.0013(17) 0.0218(19)
C4 0.0163(17) 0.034(2) 0.0123(16) -0.0021(15) 0.0001(13) 0.0068(15)
C5 0.0195(17) 0.030(2) 0.0090(16) -0.0008(14) 0.0015(13) 0.0038(15)
C6 0.0215(18) 0.033(2) 0.0130(17) -0.0018(15) 0.0020(14) 0.0079(16)
C7 0.0218(18) 0.033(2) 0.0116(17) 0.0000(15) 0.0043(14) 0.0033(16)
C8 0.030(2) 0.027(2) 0.0199(19) 0.0026(16) 0.0055(16) 0.0070(17)
C9 0.030(2) 0.024(2) 0.0190(19) -0.0002(15) 0.0102(16) 0.0039(16)
C10 0.0181(17) 0.0219(19) 0.0146(17) -0.0043(14) 0.0036(13) 0.0016(15)
C11 0.0245(19) 0.030(2) 0.0118(17) -0.0010(15) 0.0010(14) 0.0084(16)
C12 0.034(2) 0.027(2) 0.0192(19) 0.0022(17) 0.0056(16) 0.0070(18)
C13 0.042(2) 0.029(2) 0.024(2) -0.0045(17) 0.0016(18) 0.0064(19)
C14 0.042(2) 0.038(2) 0.0177(19) -0.0087(18) 0.0008(17) 0.008(2)
C15 0.035(2) 0.036(2) 0.0142(18) -0.0025(17) 0.0031(16) 0.0114(19)
C16 0.0218(18) 0.030(2) 0.0107(16) 0.0009(14) 0.0026(14) 0.0111(15)
C17 0.0158(17) 0.031(2) 0.0171(18) 0.0004(15) 0.0023(14) 0.0059(15)
C18 0.024(2) 0.040(2) 0.0167(19) 0.0018(16) 0.0064(16) 0.0062(17)
C19 0.028(2) 0.037(3) 0.031(2) 0.0063(19) 0.0069(17) 0.0013(19)
C20 0.023(2) 0.035(2) 0.032(2) -0.0050(19) 0.0034(17) 0.0025(18)
C21 0.0214(19) 0.035(2) 0.022(2) -0.0032(17) 0.0028(15) 0.0037(17)
C22 0.0176(17) 0.029(2) 0.0151(17) -0.0015(15) 0.0013(14) 0.0069(15)
C23 0.0252(19) 0.024(2) 0.024(2) -0.0039(16) 0.0030(16) -0.0011(16)
C24 0.041(3) 0.022(2) 0.037(3) -0.0045(18) 0.012(2) -0.0016(18)
C25 0.039(3) 0.026(2) 0.049(3) -0.003(2) 0.017(2) 0.0103(19)
C26 0.023(2) 0.047(3) 0.046(3) -0.004(2) 0.0006(19) 0.013(2)
C27 0.0228(19) 0.036(2) 0.026(2) -0.0043(18) -0.0016(16) 0.0065(17)
O1 0.042(2) 0.033(2) 0.070(3) 0.0026(19) -0.0043(18) 0.0033(17)
O2 0.042(2) 0.033(2) 0.070(3) 0.0026(19) -0.0043(18) 0.0033(17)
C28 0.042(2) 0.033(2) 0.070(3) 0.0026(19) -0.0043(18) 0.0033(17)
C29 0.042(2) 0.033(2) 0.070(3) 0.0026(19) -0.0043(18) 0.0033(17)
C30 0.042(2) 0.033(2) 0.070(3) 0.0026(19) -0.0043(18) 0.0033(17)
C31 0.042(2) 0.033(2) 0.070(3) 0.0026(19) -0.0043(18) 0.0033(17)

loop_
_atom_type_symbol
_atom_type_description
_atom_type_scat_dispersion_real
_atom_type_scat_dispersion_imag
_atom_type_scat_source
C C 0.0033 0.0016 'International Tables Vol C Tables 4.2.6.8 and 6.1.1.4'
H H 0.0000 0.0000 'International Tables Vol C Tables 4.2.6.8 and 6.1.1.4'
Cl Cl 0.1484 0.1585 'International Tables Vol C Tables 4.2.6.8 and 6.1.1.4'
N N 0.0061 0.0033 'International Tables Vol C Tables 4.2.6.8 and 6.1.1.4'
Pt Pt -1.7033 8.3905 'International Tables Vol C Tables 4.2.6.8 and 6.1.1.4'
O O 0.0106 0.0060 'International Tables Vol C Tables 4.2.6.8 and 6.1.1.4'

loop_
_geom_angle_atom_site_label_1
_geom_angle_atom_site_label_2
_geom_angle_atom_site_label_3
_geom_angle
_geom_angle_site_symmetry_1
_geom_angle_site_symmetry_3
_geom_angle_publ_flag
C10 Pt1 N4 95.38(13) . . ?
C10 Pt1 N1 81.19(13) . . ?
N4 Pt1 N1 176.29(12) . . ?
C10 Pt1 Cl1 177.26(11) . . ?
N4 Pt1 Cl1 87.17(9) . . ?
N1 Pt1 Cl1 96.24(9) . . ?
C1 N1 C4 118.1(3) . . ?
C1 N1 Pt1 126.6(2) . . ?
C4 N1 Pt1 115.2(2) . . ?
C3 N2 C4 116.9(3) . . ?
C22 N3 C11 108.8(3) . . ?
C22 N3 C7 126.3(3) . . ?
C11 N3 C7 124.9(3) . . ?
C27 N4 C23 118.1(3) . . ?
C27 N4 Pt1 121.4(3) . . ?
C23 N4 Pt1 120.5(3) . . ?
N1 C1 C2 120.9(4) . . ?
N1 C1 H1 119.5 . . ?
C2 C1 H1 119.5 . . ?
C1 C2 C3 117.6(4) . . ?
C1 C2 H2 121.2 . . ?
C3 C2 H2 121.2 . . ?
N2 C3 C2 123.2(4) . . ?
N2 C3 H3 118.4 . . ?
C2 C3 H3 118.4 . . ?
N2 C4 N1 123.3(3) . . ?
N2 C4 C5 122.4(3) . . ?
N1 C4 C5 114.3(3) . . ?
C6 C5 C10 122.5(3) . . ?
C6 C5 C4 122.5(3) . . ?
C10 C5 C4 114.9(3) . . ?
C7 C6 C5 118.6(3) . . ?
C7 C6 H6 120.7 . . ?
C5 C6 H6 120.7 . . ?
C6 C7 C8 120.5(3) . . ?
C6 C7 N3 119.6(3) . . ?
C8 C7 N3 119.9(3) . . ?
C9 C8 C7 120.0(4) . . ?
C9 C8 H8 120.0 . . ?
C7 C8 H8 120.0 . . ?
C8 C9 C10 121.2(3) . . ?
C8 C9 H9 119.4 . . ?
C10 C9 H9 119.4 . . ?
C9 C10 C5 117.2(3) . . ?
C9 C10 Pt1 128.5(3) . . ?
C5 C10 Pt1 114.3(3) . . ?
C12 C11 N3 129.6(3) . . ?
C12 C11 C16 122.0(3) . . ?
N3 C11 C16 108.4(4) . . ?
C13 C12 C11 117.5(4) . . ?
C13 C12 H12 121.2 . . ?
C11 C12 H12 121.2 . . ?
C12 C13 C14 121.5(4) . . ?
C12 C13 H13 119.3 . . ?
C14 C13 H13 119.3 . . ?
C15 C14 C13 120.7(4) . . ?
C15 C14 H14 119.7 . . ?
C13 C14 H14 119.7 . . ?
C14 C15 C16 119.4(4) . . ?
C14 C15 H15 120.3 . . ?
C16 C15 H15 120.3 . . ?
C15 C16 C11 118.9(4) . . ?
C15 C16 C17 133.7(4) . . ?
C11 C16 C17 107.4(3) . . ?
C18 C17 C22 119.6(4) . . ?
C18 C17 C16 133.7(3) . . ?
C22 C17 C16 106.7(3) . . ?
C19 C18 C17 118.7(4) . . ?
C19 C18 H18 120.6 . . ?
C17 C18 H18 120.6 . . ?
C18 C19 C20 121.0(4) . . ?
C18 C19 H19 119.5 . . ?
C20 C19 H19 119.5 . . ?
C21 C20 C19 121.8(4) . . ?
C21 C20 H20 119.1 . . ?
C19 C20 H20 119.1 . . ?
C20 C21 C22 117.5(4) . . ?
C20 C21 H21 121.2 . . ?
C22 C21 H21 121.2 . . ?
C21 C22 N3 129.9(3) . . ?
C21 C22 C17 121.4(4) . . ?
N3 C22 C17 108.7(3) . . ?
N4 C23 C24 122.3(4) . . ?
N4 C23 H23 118.8 . . ?
C24 C23 H23 118.8 . . ?
C25 C24 C23 118.8(4) . . ?
C25 C24 H24 120.6 . . ?
C23 C24 H24 120.6 . . ?
C24 C25 C26 118.4(4) . . ?
C24 C25 H25 120.8 . . ?
C26 C25 H25 120.8 . . ?
C27 C26 C25 119.8(4) . . ?
C27 C26 H26 120.1 . . ?
C25 C26 H26 120.1 . . ?
N4 C27 C26 122.5(4) . . ?
N4 C27 H27 118.7 . . ?
C26 C27 H27 118.7 . . ?
C28 O1 C30 113.1(2) . . ?
O2 C28 O1 116.2(2) . . ?
O2 C28 C29 135.4(3) . . ?
O1 C28 C29 108.5(3) . . ?
C28 C29 H29A 109.5 . . ?
C28 C29 H29B 109.5 . . ?
H29A C29 H29B 109.5 . . ?
C28 C29 H29C 109.5 . . ?
H29A C29 H29C 109.5 . . ?
H29B C29 H29C 109.5 . . ?
O1 C30 C31 102.46(19) . . ?
O1 C30 H30A 111.3 . . ?
C31 C30 H30A 111.3 . . ?
O1 C30 H30B 111.3 . . ?
C31 C30 H30B 111.3 . . ?
H30A C30 H30B 109.2 . . ?
C30 C31 H31A 109.5 . . ?
C30 C31 H31B 109.5 . . ?
H31A C31 H31B 109.5 . . ?
C30 C31 H31C 109.5 . . ?
H31A C31 H31C 109.5 . . ?
H31B C31 H31C 109.5 . . ?

loop_
_geom_bond_atom_site_label_1
_geom_bond_atom_site_label_2
_geom_bond_distance
_geom_bond_site_symmetry_2
_geom_bond_publ_flag
Pt1 C10 1.988(3) . ?
Pt1 N4 2.010(3) . ?
Pt1 N1 2.017(3) . ?
Pt1 Cl1 2.3874(9) . ?
N1 C1 1.343(5) . ?
N1 C4 1.366(4) . ?
N2 C3 1.335(5) . ?
N2 C4 1.336(5) . ?
N3 C22 1.398(5) . ?
N3 C11 1.399(5) . ?
N3 C7 1.427(4) . ?
N4 C27 1.341(5) . ?
N4 C23 1.345(5) . ?
C1 C2 1.364(5) . ?
C1 H1 0.9500 . ?
C2 C3 1.369(6) . ?
C2 H2 0.9500 . ?
C3 H3 0.9500 . ?
C4 C5 1.451(5) . ?
C5 C6 1.393(5) . ?
C5 C10 1.404(5) . ?
C6 C7 1.386(5) . ?
C6 H6 0.9500 . ?
C7 C8 1.393(5) . ?
C8 C9 1.391(5) . ?
C8 H8 0.9500 . ?
C9 C10 1.399(5) . ?
C9 H9 0.9500 . ?
C11 C12 1.389(6) . ?
C11 C16 1.413(5) . ?
C12 C13 1.381(6) . ?
C12 H12 0.9500 . ?
C13 C14 1.400(6) . ?
C13 H13 0.9500 . ?
C14 C15 1.377(6) . ?
C14 H14 0.9500 . ?
C15 C16 1.395(5) . ?
C15 H15 0.9500 . ?
C16 C17 1.443(6) . ?
C17 C18 1.394(6) . ?
C17 C22 1.416(5) . ?
C18 C19 1.382(6) . ?
C18 H18 0.9500 . ?
C19 C20 1.392(6) . ?
C19 H19 0.9500 . ?
C20 C21 1.378(6) . ?
C20 H20 0.9500 . ?
C21 C22 1.395(6) . ?
C21 H21 0.9500 . ?
C23 C24 1.386(6) . ?
C23 H23 0.9500 . ?
C24 C25 1.377(7) . ?
C24 H24 0.9500 . ?
C25 C26 1.385(7) . ?
C25 H25 0.9500 . ?
C26 C27 1.360(6) . ?
C26 H26 0.9500 . ?
C27 H27 0.9500 . ?
O1 C28 1.380(3) . ?
O1 C30 1.4999(4) . ?
O2 C28 1.196(3) . ?
C28 C29 1.5000(4) . ?
C29 H29A 0.9800 . ?
C29 H29B 0.9800 . ?
C29 H29C 0.9800 . ?
C30 C31 1.5000(4) . ?
C30 H30A 0.9900 . ?
C30 H30B 0.9900 . ?
C31 H31A 0.9800 . ?
C31 H31B 0.9800 . ?
C31 H31C 0.9800 . ?

loop_
_geom_torsion_atom_site_label_1
_geom_torsion_atom_site_label_2
_geom_torsion_atom_site_label_3
_geom_torsion_atom_site_label_4
_geom_torsion
_geom_torsion_site_symmetry_1
_geom_torsion_site_symmetry_2
_geom_torsion_site_symmetry_3
_geom_torsion_site_symmetry_4
_geom_torsion_publ_flag
C4 N1 C1 C2 -0.7(6) . . . . ?
Pt1 N1 C1 C2 176.1(3) . . . . ?
N1 C1 C2 C3 0.1(7) . . . . ?
C4 N2 C3 C2 -1.0(7) . . . . ?
C1 C2 C3 N2 0.8(7) . . . . ?
C3 N2 C4 N1 0.3(6) . . . . ?
C3 N2 C4 C5 -178.5(4) . . . . ?
C1 N1 C4 N2 0.5(6) . . . . ?
Pt1 N1 C4 N2 -176.6(3) . . . . ?
C1 N1 C4 C5 179.4(3) . . . . ?
Pt1 N1 C4 C5 2.3(4) . . . . ?
N2 C4 C5 C6 -2.5(6) . . . . ?
N1 C4 C5 C6 178.6(4) . . . . ?
N2 C4 C5 C10 178.0(4) . . . . ?
N1 C4 C5 C10 -1.0(5) . . . . ?
C10 C5 C6 C7 -1.3(6) . . . . ?
C4 C5 C6 C7 179.2(4) . . . . ?
C5 C6 C7 C8 1.8(6) . . . . ?
C5 C6 C7 N3 -177.0(4) . . . . ?
C22 N3 C7 C6 -128.9(4) . . . . ?
C11 N3 C7 C6 50.7(5) . . . . ?
C22 N3 C7 C8 52.3(5) . . . . ?
C11 N3 C7 C8 -128.1(4) . . . . ?
C6 C7 C8 C9 -0.5(6) . . . . ?
N3 C7 C8 C9 178.3(4) . . . . ?
C7 C8 C9 C10 -1.5(6) . . . . ?
C8 C9 C10 C5 1.9(6) . . . . ?
C8 C9 C10 Pt1 -178.3(3) . . . . ?
C6 C5 C10 C9 -0.5(6) . . . . ?
C4 C5 C10 C9 179.0(3) . . . . ?
C6 C5 C10 Pt1 179.6(3) . . . . ?
C4 C5 C10 Pt1 -0.8(4) . . . . ?
C22 N3 C11 C12 -175.8(4) . . . . ?
C7 N3 C11 C12 4.6(6) . . . . ?
C22 N3 C11 C16 0.7(4) . . . . ?
C7 N3 C11 C16 -178.9(3) . . . . ?
N3 C11 C12 C13 177.1(4) . . . . ?
C16 C11 C12 C13 1.1(6) . . . . ?
C11 C12 C13 C14 0.5(6) . . . . ?
C12 C13 C14 C15 -0.1(7) . . . . ?
C13 C14 C15 C16 -1.9(6) . . . . ?
C14 C15 C16 C11 3.4(6) . . . . ?
C14 C15 C16 C17 -176.0(4) . . . . ?
C12 C11 C16 C15 -3.0(6) . . . . ?
N3 C11 C16 C15 -179.9(3) . . . . ?
C12 C11 C16 C17 176.5(3) . . . . ?
N3 C11 C16 C17 -0.3(4) . . . . ?
C15 C16 C17 C18 -2.0(8) . . . . ?
C11 C16 C17 C18 178.5(4) . . . . ?
C15 C16 C17 C22 179.2(4) . . . . ?
C11 C16 C17 C22 -0.2(4) . . . . ?
C22 C17 C18 C19 0.4(6) . . . . ?
C16 C17 C18 C19 -178.2(4) . . . . ?
C17 C18 C19 C20 -0.4(6) . . . . ?
C18 C19 C20 C21 0.1(6) . . . . ?
C19 C20 C21 C22 0.1(6) . . . . ?
C20 C21 C22 N3 177.6(4) . . . . ?
C20 C21 C22 C17 -0.1(6) . . . . ?
C11 N3 C22 C21 -178.7(4) . . . . ?
C7 N3 C22 C21 0.9(6) . . . . ?
C11 N3 C22 C17 -0.9(4) . . . . ?
C7 N3 C22 C17 178.8(3) . . . . ?
C18 C17 C22 C21 -0.2(6) . . . . ?
C16 C17 C22 C21 178.7(3) . . . . ?
C18 C17 C22 N3 -178.3(3) . . . . ?
C16 C17 C22 N3 0.6(4) . . . . ?
C27 N4 C23 C24 0.1(6) . . . . ?
Pt1 N4 C23 C24 -177.3(3) . . . . ?
N4 C23 C24 C25 -0.7(6) . . . . ?
C23 C24 C25 C26 1.2(7) . . . . ?
C24 C25 C26 C27 -1.3(7) . . . . ?
C23 N4 C27 C26 -0.1(6) . . . . ?
Pt1 N4 C27 C26 177.3(3) . . . . ?
C25 C26 C27 N4 0.8(7) . . . . ?
C30 O1 C28 O2 0.01(11) . . . . ?
C30 O1 C28 C29 179.99(16) . . . . ?
C28 O1 C30 C31 -179.98(14) . . . . ?
